data_4104983
loop_
_publ_author_name
'Timothy J. Donohoe'
'Robert M. Harris'
'Oliver Williams'
'Gr\'ainne C. Hargaden'
'Jeremy Burrows'
'Jeremy Parker'

_publ_contact_author 'Timothy J. Donohoe'
_publ_contact_author_email timothy.donohoe@chem.ox.ac.uk
_publ_section_title
;
 Concise Syntheses of the Natural Products (+)-Sylvaticin and
 (+)-cis-Sylvaticin
;
_journal_name_full 'Journal of the American Chemical Society'
_journal_page_first 12854
_journal_page_last 12861
_journal_paper_doi 10.1021/ja9049959
_journal_volume 131
_journal_year 2009
_chemical_absolute_configuration syn
_chemical_compound_source
;
synthesis as described
;
_chemical_formula_moiety ' C14 H26 O4 '
_chemical_formula_sum 'C14 H26 O4'
_chemical_formula_weight 258.36
_chemical_name_systematic
; 
? 
;
_space_group_IT_number 92
_symmetry_cell_setting tetragonal
_symmetry_space_group_name_Hall 'P 4abw 2nw'
_symmetry_space_group_name_H-M 'P 41 21 2'
_atom_sites_solution_hydrogens geom
_atom_sites_solution_primary direct
_cell_angle_alpha 90
_cell_angle_beta 90
_cell_angle_gamma 90
_cell_formula_units_Z 16
_cell_length_a 19.4191(2)
_cell_length_b 19.4191(2)
_cell_length_c 16.2612(2)
_cell_measurement_reflns_used 56006
_cell_measurement_temperature 150
_cell_measurement_theta_max 28
_cell_measurement_theta_min 5
_cell_volume 6132.12(12)
_computing_cell_refinement
; 
KappaCCD software 'DENZO' (Otwinowski & Minor, 1996) 
;
_computing_data_collection
; 
KappaCCD software 'Collect' (Nonius, 2000) 
;
_computing_data_reduction
; 
KappaCCD software 'DENZO' (Otwinowski & Minor, 1996) 
;
_computing_publication_material
; 
CRYSTALS (Watkin et al, 2001) 
;
_computing_structure_refinement
; 
CRYSTALS (Watkin et al, 2001) 
;
_computing_structure_solution 'SIR92 (Giacovazzo et al, 1992)'
_diffrn_ambient_temperature 150
_diffrn_measured_fraction_theta_full 0.991
_diffrn_measured_fraction_theta_max 0.991
_diffrn_measurement_device_type
; 
Nonius KappaCCD 
;
_diffrn_measurement_method \w
_diffrn_radiation_monochromator graphite
_diffrn_radiation_type 'Mo K\a'
_diffrn_radiation_wavelength 0.71073
_diffrn_reflns_av_R_equivalents 0.041
_diffrn_reflns_limit_h_max 24
_diffrn_reflns_limit_h_min -25
_diffrn_reflns_limit_k_max 25
_diffrn_reflns_limit_k_min -25
_diffrn_reflns_limit_l_max 21
_diffrn_reflns_limit_l_min -21
_diffrn_reflns_number 56006
_diffrn_reflns_theta_full 27.480
_diffrn_reflns_theta_max 27.480
_diffrn_reflns_theta_min 5.0
_diffrn_standards_decay_% 0
_diffrn_standards_interval_count 0
_diffrn_standards_interval_time 0
_diffrn_standards_number 0
_exptl_absorpt_coefficient_mu 0.080
_exptl_absorpt_correction_T_max 0.98
_exptl_absorpt_correction_T_min 0.94
_exptl_absorpt_correction_type multi-scan
_exptl_absorpt_process_details
; 
 Denzo/Scalepack (Otwinowski & Minor, 1996) 
;
_exptl_crystal_colour ' colourless '
_exptl_crystal_density_diffrn 1.119
_exptl_crystal_description ' prism '
_exptl_crystal_F_000 2272
_exptl_crystal_size_max 0.80
_exptl_crystal_size_mid 0.20
_exptl_crystal_size_min 0.20
_exptl_crystal_thermal_history
; 
The material was crystallised at ambient temperature. A suitable crystal 
was cooled rapidly to 150K for single-crystal X-ray diffraction analysis. 
;
_refine_diff_density_max 0.28
_refine_diff_density_min -0.22
_refine_ls_extinction_method none
_refine_ls_goodness_of_fit_ref 1.0950
_refine_ls_hydrogen_treatment mixed
_refine_ls_matrix_type full
_refine_ls_number_parameters 413
_refine_ls_number_reflns 3090
_refine_ls_number_restraints 108
_refine_ls_R_factor_all 0.0551
_refine_ls_R_factor_gt 0.0365
_refine_ls_shift/su_max 0.049333
_refine_ls_structure_factor_coef F
_refine_ls_weighting_details
;
 Method, part 1, Chebychev polynomial, (Watkin, 1994, Prince, 1982) 
 [weight] = 1.0/[A~0~*T~0~(x)+A~1~*T~1~(x) ... +A~n-1~]*T~n-1~(x)] 
 where A~i~ are the Chebychev coefficients listed below and x= Fcalc/Fmax 
 Method = Robust Weighting (Prince, 1982) 
 W = [weight] * [1-(deltaF/6*sigmaF)^2^]^2^ 
 A~i~ are: 
 1.04 0.869 0.637 
;
_refine_ls_weighting_scheme calc
_refine_ls_wR_factor_all 0.0605
_refine_ls_wR_factor_gt 0.0468
_refine_ls_wR_factor_ref 0.0468
_reflns_limit_h_max 17
_reflns_limit_h_min 0
_reflns_limit_k_max 25
_reflns_limit_k_min 0
_reflns_limit_l_max 21
_reflns_limit_l_min 0
_reflns_number_gt 3090
_reflns_number_total 3980
_reflns_threshold_expression I>3.00u(I)
_cod_data_source_file ja9049959_si_001.cif
_cod_data_source_block 8
_cod_original_formula_sum ' C14 H26 O4 '
_cod_database_code 4104983

loop_
_symmetry_equiv_pos_as_xyz
x,y,z
-y+1/2,x+1/2,z+1/4
-x,-y,z+1/2
y+1/2,-x+1/2,z+3/4
-x+1/2,y+1/2,-z+1/4
y,x,-z
x+1/2,-y+1/2,-z+3/4
-y,-x,-z+1/2

loop_
_atom_site_label
_atom_site_type_symbol
_atom_site_fract_x
_atom_site_fract_y
_atom_site_fract_z
_atom_site_U_iso_or_equiv
_atom_site_occupancy
_atom_site_adp_type
_atom_site_refinement_flags_posn
_atom_site_refinement_flags_adp
_atom_site_refinement_flags_occupancy
_atom_site_disorder_assembly
_atom_site_disorder_group
C1 C 0.30523(9) 0.24888(10) 0.85684(11) 0.0325 1.0000 Uani . . . . .
C2 C 0.34719(9) 0.31508(9) 0.85224(11) 0.0286 1.0000 Uani . . . . .
C3 C 0.30268(9) 0.37972(10) 0.85664(10) 0.0285 1.0000 Uani . . . . .
C4 C 0.34340(10) 0.44648(10) 0.85193(13) 0.0376 1.0000 Uani . . . . .
C5 C 0.29671(11) 0.50917(11) 0.84208(15) 0.0457 1.0000 Uani . . . . .
C6 C 0.33448(16) 0.57599(13) 0.8441(2) 0.0728 1.0000 Uani . . . . .
C7 C 0.3180(2) 0.63086(16) 0.8791(3) 0.0959 1.0000 Uani . . . . .
O1 O 0.39676(6) 0.31588(7) 0.91756(8) 0.0313 1.0000 Uani . . . . .
O2 O 0.26028(6) 0.38015(7) 0.92868(8) 0.0296 1.0000 Uani . . . . .
C8 C 0.34934(9) 0.18362(9) 0.85463(11) 0.0303 1.0000 Uani . . . . .
C9 C 0.30667(9) 0.11760(10) 0.85446(10) 0.0303 1.0000 Uani . . . . .
C10 C 0.35066(10) 0.05228(10) 0.85495(11) 0.0320 1.0000 Uani D . . . .
C11 C 0.30786(12) -0.01300(11) 0.86397(13) 0.0427 0.595(10) Uani D U P 1 1
C12 C 0.3450(5) -0.0798(4) 0.8573(10) 0.0500 0.595(10) Uani D U P 1 1
C13 C 0.2959(3) -0.1390(3) 0.8685(4) 0.0544 0.595(10) Uani D U P 1 1
C14 C 0.2898(3) -0.1891(3) 0.8176(4) 0.0756 0.595(10) Uani D U P 1 1
C31 C 0.30786(12) -0.01300(11) 0.86397(13) 0.0427 0.405(10) Uani D U P 1 2
C32 C 0.3576(7) -0.0770(5) 0.8659(14) 0.0495 0.405(10) Uani D U P 1 2
C33 C 0.3282(5) -0.1493(4) 0.8600(6) 0.0652 0.405(10) Uani D U P 1 2
C34 C 0.2671(5) -0.1678(5) 0.8667(7) 0.0878 0.405(10) Uani D U P 1 2
O3 O 0.25842(6) 0.11777(7) 0.92073(8) 0.0318 1.0000 Uani . . . . .
O4 O 0.39950(7) 0.05358(7) 0.92151(8) 0.0325 1.0000 Uani . . . . .
C15 C 0.06347(9) 0.24843(9) 0.84967(11) 0.0305 1.0000 Uani . . . . .
C16 C 0.10736(9) 0.31330(9) 0.85602(10) 0.0277 1.0000 Uani . . . . .
C17 C 0.06486(9) 0.37952(9) 0.84882(11) 0.0295 1.0000 Uani . . . . .
C18 C 0.10846(10) 0.44462(9) 0.85568(12) 0.0338 1.0000 Uani . . . . .
C19 C 0.06775(10) 0.51032(10) 0.83682(14) 0.0386 1.0000 Uani . . . . .
C20 C 0.10987(13) 0.57433(11) 0.84576(16) 0.0494 1.0000 Uani . . . . .
C21 C 0.0905(2) 0.63013(14) 0.88510(19) 0.0736 1.0000 Uani . . . . .
O5 O 0.14252(6) 0.31178(6) 0.93325(7) 0.0286 1.0000 Uani . . . . .
O6 O 0.01024(6) 0.38091(7) 0.90868(9) 0.0321 1.0000 Uani . . . . .
C22 C 0.10488(9) 0.18170(9) 0.85825(11) 0.0293 1.0000 Uani . . . . .
C23 C 0.06058(9) 0.11710(9) 0.85201(11) 0.0277 1.0000 Uani . . . . .
C24 C 0.10128(10) 0.05004(9) 0.86234(10) 0.0281 1.0000 Uani D . . . .
C25 C 0.05506(12) -0.01327(10) 0.86562(12) 0.0394 0.582(9) Uani D U P 2 1
C26 C 0.0890(4) -0.0816(4) 0.8714(11) 0.0466 0.582(9) Uani D U P 2 1
C27 C 0.0378(4) -0.1391(3) 0.8776(4) 0.0514 0.582(9) Uani D U P 2 1
C28 C 0.0432(3) -0.1980(2) 0.8396(3) 0.0693 0.582(9) Uani D U P 2 1
C45 C 0.05506(12) -0.01327(10) 0.86562(12) 0.0394 0.418(9) Uani D U P 2 2
C46 C 0.1038(6) -0.0781(5) 0.8630(15) 0.0474 0.418(9) Uani D U P 2 2
C47 C 0.0717(4) -0.1492(3) 0.8617(4) 0.0489 0.418(9) Uani D U P 2 2
C48 C 0.0061(4) -0.1613(4) 0.8579(4) 0.0592 0.418(9) Uani D U P 2 2
O7 O 0.00404(6) 0.11976(7) 0.90840(8) 0.0310 1.0000 Uani . . . . .
O8 O 0.14079(6) 0.05000(7) 0.93660(7) 0.0288 1.0000 Uani . . . . .
H1 H 0.4339(13) 0.3350(13) 0.8957(15) 0.047(7) 1.0000 Uiso . . . . .
H2 H 0.2854(13) 0.3842(12) 0.9706(15) 0.047(7) 1.0000 Uiso . . . . .
H3 H 0.2823(16) 0.1220(15) 0.9664(19) 0.074(9) 1.0000 Uiso . . . . .
H4 H 0.4352(17) 0.0763(16) 0.894(2) 0.083(10) 1.0000 Uiso . . . . .
H5 H 0.1836(14) 0.3347(14) 0.9290(17) 0.060(8) 1.0000 Uiso . . . . .
H6 H 0.0295(12) 0.3871(12) 0.9590(15) 0.045(6) 1.0000 Uiso . . . . .
H7 H 0.0207(13) 0.1251(12) 0.9584(15) 0.045(6) 1.0000 Uiso . . . . .
H8 H 0.1809(16) 0.0723(16) 0.9280(19) 0.078(10) 1.0000 Uiso . . . . .
H11 H 0.2783 0.2492 0.9093 0.0390 1.0000 Uiso . . . . .
H12 H 0.2728 0.2478 0.8091 0.0390 1.0000 Uiso . . . . .
H21 H 0.3707 0.3156 0.7975 0.0343 1.0000 Uiso . . . . .
H31 H 0.2729 0.3776 0.8065 0.0342 1.0000 Uiso . . . . .
H41 H 0.3708 0.4518 0.9036 0.0452 1.0000 Uiso . . . . .
H42 H 0.3753 0.4441 0.8037 0.0452 1.0000 Uiso . . . . .
H51 H 0.2623 0.5090 0.8878 0.0548 1.0000 Uiso . . . . .
H52 H 0.2722 0.5054 0.7882 0.0548 1.0000 Uiso . . . . .
H61 H 0.3790 0.5770 0.8132 0.0874 1.0000 Uiso . . . . .
H71 H 0.3486 0.6721 0.8751 0.1151 1.0000 Uiso . . . . .
H72 H 0.2740 0.6335 0.9110 0.1151 1.0000 Uiso . . . . .
H81 H 0.3799 0.1833 0.9041 0.0364 1.0000 Uiso . . . . .
H82 H 0.3782 0.1846 0.8037 0.0364 1.0000 Uiso . . . . .
H91 H 0.2807 0.1168 0.8014 0.0363 1.0000 Uiso . . . . .
H101 H 0.3747 0.0515 0.8006 0.0384 1.0000 Uiso . . . . .
H111 H 0.2854 -0.0116 0.9193 0.0513 0.595 Uiso . . . 1 1
H112 H 0.2717 -0.0122 0.8202 0.0513 0.595 Uiso . . . 1 1
H121 H 0.3814 -0.0821 0.9007 0.0599 0.595 Uiso . . . 1 1
H122 H 0.3669 -0.0832 0.8018 0.0599 0.595 Uiso . . . 1 1
H131 H 0.2662 -0.1393 0.9187 0.0652 0.595 Uiso . . . 1 1
H141 H 0.2560 -0.2269 0.8288 0.0907 0.595 Uiso . . . 1 1
H142 H 0.3187 -0.1904 0.7668 0.0907 0.595 Uiso . . . 1 1
H311 H 0.2808 -0.0110 0.9163 0.0513 0.405 Uiso . . . 1 2
H312 H 0.2756 -0.0172 0.8163 0.0513 0.405 Uiso . . . 1 2
H321 H 0.3836 -0.0745 0.9189 0.0595 0.405 Uiso . . . 1 2
H322 H 0.3903 -0.0714 0.8189 0.0595 0.405 Uiso . . . 1 2
H331 H 0.3623 -0.1868 0.8491 0.0783 0.405 Uiso . . . 1 2
H341 H 0.2548 -0.2177 0.8614 0.1054 0.405 Uiso . . . 1 2
H342 H 0.2303 -0.1330 0.8776 0.1054 0.405 Uiso . . . 1 2
H151 H 0.0280 0.2497 0.8942 0.0365 1.0000 Uiso . . . . .
H152 H 0.0401 0.2483 0.7949 0.0365 1.0000 Uiso . . . . .
H161 H 0.1406 0.3137 0.8090 0.0333 1.0000 Uiso . . . . .
H171 H 0.0444 0.3790 0.7924 0.0354 1.0000 Uiso . . . . .
H181 H 0.1269 0.4479 0.9130 0.0405 1.0000 Uiso . . . . .
H182 H 0.1476 0.4412 0.8160 0.0405 1.0000 Uiso . . . . .
H191 H 0.0278 0.5131 0.8755 0.0463 1.0000 Uiso . . . . .
H192 H 0.0504 0.5076 0.7790 0.0463 1.0000 Uiso . . . . .
H201 H 0.1565 0.5747 0.8197 0.0592 1.0000 Uiso . . . . .
H211 H 0.1220 0.6708 0.8881 0.0883 1.0000 Uiso . . . . .
H212 H 0.0443 0.6320 0.9121 0.0883 1.0000 Uiso . . . . .
H221 H 0.1283 0.1818 0.9130 0.0351 1.0000 Uiso . . . . .
H222 H 0.1403 0.1803 0.8136 0.0351 1.0000 Uiso . . . . .
H231 H 0.0422 0.1166 0.7946 0.0333 1.0000 Uiso . . . . .
H241 H 0.1319 0.0478 0.8129 0.0337 1.0000 Uiso . . . . .
H251 H 0.0245 -0.0083 0.9148 0.0473 0.582 Uiso . . . 2 1
H252 H 0.0264 -0.0133 0.8146 0.0473 0.582 Uiso . . . 2 1
H261 H 0.1190 -0.0823 0.9213 0.0559 0.582 Uiso . . . 2 1
H262 H 0.1178 -0.0888 0.8212 0.0559 0.582 Uiso . . . 2 1
H271 H -0.0034 -0.1318 0.9134 0.0617 0.582 Uiso . . . 2 1
H281 H 0.0068 -0.2339 0.8468 0.0831 0.582 Uiso . . . 2 1
H282 H 0.0837 -0.2072 0.8032 0.0831 0.582 Uiso . . . 2 1
H451 H 0.0276 -0.0132 0.9176 0.0473 0.418 Uiso . . . 2 2
H452 H 0.0232 -0.0137 0.8173 0.0473 0.418 Uiso . . . 2 2
H461 H 0.1340 -0.0757 0.9127 0.0569 0.418 Uiso . . . 2 2
H462 H 0.1327 -0.0738 0.8124 0.0569 0.418 Uiso . . . 2 2
H471 H 0.1034 -0.1898 0.8639 0.0587 0.418 Uiso . . . 2 2
H481 H -0.0112 -0.2098 0.8573 0.0711 0.418 Uiso . . . 2 2
H482 H -0.0272 -0.1220 0.8556 0.0711 0.418 Uiso . . . 2 2

loop_
_atom_site_aniso_label
_atom_site_aniso_U_11
_atom_site_aniso_U_22
_atom_site_aniso_U_33
_atom_site_aniso_U_23
_atom_site_aniso_U_13
_atom_site_aniso_U_12
C1 0.0244(8) 0.0320(9) 0.0410(10) 0.0012(8) 0.0007(7) -0.0016(7)
C2 0.0252(8) 0.0317(8) 0.0289(8) 0.0019(8) 0.0027(6) -0.0013(7)
C3 0.0253(8) 0.0315(9) 0.0286(8) 0.0035(7) 0.0025(7) -0.0015(7)
C4 0.0337(9) 0.0321(9) 0.0471(11) 0.0077(9) 0.0094(9) -0.0010(8)
C5 0.0465(12) 0.0346(10) 0.0559(12) 0.0104(10) 0.0129(11) 0.0032(9)
C6 0.0754(19) 0.0363(13) 0.107(2) 0.0182(14) 0.0317(18) 0.0002(12)
C7 0.098(2) 0.0433(15) 0.146(3) 0.007(2) -0.006(3) -0.0023(16)
O1 0.0230(6) 0.0372(7) 0.0337(6) 0.0053(6) 0.0002(5) -0.0027(5)
O2 0.0235(6) 0.0359(7) 0.0295(6) 0.0014(5) 0.0006(5) -0.0019(5)
C8 0.0264(8) 0.0285(8) 0.0360(9) 0.0007(8) 0.0025(7) -0.0019(7)
C9 0.0285(9) 0.0346(9) 0.0277(8) 0.0003(7) -0.0010(7) -0.0052(7)
C10 0.0340(9) 0.0325(9) 0.0295(9) -0.0034(7) 0.0024(7) -0.0039(7)
C11 0.0472(12) 0.0349(9) 0.0461(11) -0.0023(9) -0.0033(9) -0.0121(8)
C12 0.062(3) 0.034(2) 0.054(4) -0.010(2) 0.001(3) -0.0044(18)
C13 0.058(3) 0.036(2) 0.070(3) -0.0007(19) 0.013(3) -0.001(2)
C14 0.090(4) 0.049(3) 0.087(4) -0.014(2) 0.015(3) -0.020(2)
C31 0.0472(12) 0.0349(9) 0.0461(11) -0.0023(9) -0.0033(9) -0.0121(8)
C32 0.073(5) 0.021(2) 0.054(5) -0.004(3) 0.016(5) -0.010(2)
C33 0.086(5) 0.031(3) 0.078(4) -0.015(3) 0.026(4) -0.018(3)
C34 0.095(6) 0.070(5) 0.098(6) -0.020(5) 0.017(5) -0.042(5)
O3 0.0233(6) 0.0414(7) 0.0306(6) 0.0000(6) 0.0004(5) -0.0047(5)
O4 0.0280(6) 0.0333(7) 0.0361(7) 0.0007(6) 0.0007(5) -0.0014(5)
C15 0.0259(8) 0.0270(8) 0.0385(9) 0.0010(8) -0.0051(7) 0.0013(7)
C16 0.0260(8) 0.0302(8) 0.0269(8) 0.0024(7) -0.0025(6) 0.0008(7)
C17 0.0268(8) 0.0297(9) 0.0322(9) 0.0039(8) -0.0029(7) 0.0015(7)
C18 0.0333(9) 0.0285(9) 0.0395(10) 0.0058(8) -0.0029(8) 0.0000(7)
C19 0.0420(10) 0.0283(9) 0.0455(11) 0.0062(8) -0.0033(9) 0.0041(7)
C20 0.0603(14) 0.0322(10) 0.0556(13) 0.0148(10) -0.0110(11) -0.0042(9)
C21 0.124(3) 0.0376(12) 0.0590(16) 0.0040(12) -0.0007(17) -0.0119(15)
O5 0.0242(6) 0.0320(6) 0.0296(6) 0.0040(5) -0.0031(5) -0.0029(5)
O6 0.0246(6) 0.0340(7) 0.0376(7) 0.0021(6) -0.0010(5) 0.0032(5)
C22 0.0252(8) 0.0277(8) 0.0350(9) 0.0014(7) -0.0012(7) 0.0006(7)
C23 0.0264(8) 0.0302(9) 0.0265(8) 0.0002(7) -0.0035(7) -0.0002(7)
C24 0.0334(9) 0.0278(8) 0.0231(8) -0.0014(7) -0.0025(7) 0.0011(7)
C25 0.0541(12) 0.0304(9) 0.0338(10) 0.0002(8) -0.0123(9) -0.0106(8)
C26 0.072(4) 0.029(2) 0.039(3) -0.001(2) -0.001(3) -0.0042(18)
C27 0.073(4) 0.031(2) 0.050(3) -0.0006(18) -0.006(3) -0.006(2)
C28 0.106(4) 0.032(2) 0.071(3) -0.004(2) -0.003(3) -0.004(2)
C45 0.0541(12) 0.0304(9) 0.0338(10) 0.0002(8) -0.0123(9) -0.0106(8)
C46 0.075(5) 0.026(2) 0.041(5) 0.001(3) -0.004(5) -0.006(2)
C47 0.074(4) 0.027(3) 0.045(3) 0.001(2) 0.002(3) -0.005(3)
C48 0.079(4) 0.046(4) 0.052(3) -0.002(3) -0.001(3) -0.017(4)
O7 0.0234(6) 0.0381(7) 0.0316(6) 0.0016(6) -0.0036(5) 0.0002(5)
O8 0.0269(6) 0.0332(6) 0.0262(5) 0.0013(5) -0.0019(5) -0.0008(5)

loop_
_atom_type_symbol
_atom_type_scat_dispersion_real
_atom_type_scat_dispersion_imag
_atom_type_scat_Cromer_Mann_a1
_atom_type_scat_Cromer_Mann_b1
_atom_type_scat_Cromer_Mann_a2
_atom_type_scat_Cromer_Mann_b2
_atom_type_scat_Cromer_Mann_a3
_atom_type_scat_Cromer_Mann_b3
_atom_type_scat_Cromer_Mann_a4
_atom_type_scat_Cromer_Mann_b4
_atom_type_scat_Cromer_Mann_c
_atom_type_scat_source
'C   ' 0.0033 0.0016 2.3100 20.8439 1.0200 10.2075 1.5886 0.5687 0.8650 51.6512 0.2156 International_Tables_Vol_IV_Table_2.2B
'H   ' 0.0000 0.0000 0.4930 10.5109 0.3229 26.1257 0.1402 3.1424 0.0408 57.7998 0.0030 International_Tables_Vol_IV_Table_2.2B
'O   ' 0.0106 0.0060 3.0485 13.2771 2.2868 5.7011 1.5463 0.3239 0.8670 32.9089 0.2508 International_Tables_Vol_IV_Table_2.2B

loop_
_geom_angle_atom_site_label_1
_geom_angle_atom_site_label_2
_geom_angle_atom_site_label_3
_geom_angle
_geom_angle_publ_flag
H12 C1 H11 109.466 no
H12 C1 C8 108.467 no
H11 C1 C8 108.467 no
H12 C1 C2 108.466 no
H11 C1 C2 108.466 no
C8 C1 C2 113.46(14) yes
H21 C2 O1 110.626 no
H21 C2 C3 106.960 no
O1 C2 C3 109.68(14) yes
H21 C2 C1 107.276 no
O1 C2 C1 109.38(14) yes
C3 C2 C1 112.88(14) yes
H31 C3 O2 109.535 no
H31 C3 C4 107.109 no
O2 C3 C4 109.59(15) yes
H31 C3 C2 104.845 no
O2 C3 C2 111.65(14) yes
C4 C3 C2 113.86(14) yes
H42 C4 H41 109.466 no
H42 C4 C5 108.812 no
H41 C4 C5 108.811 no
H42 C4 C3 108.812 no
H41 C4 C3 108.812 no
C5 C4 C3 112.10(16) yes
H52 C5 H51 109.466 no
H52 C5 C6 108.445 no
H51 C5 C6 108.445 no
H52 C5 C4 108.443 no
H51 C5 C4 108.444 no
C6 C5 C4 113.5(2) yes
H61 C6 C7 115.641 no
H61 C6 C5 115.641 no
C7 C6 C5 128.7(3) yes
H72 C7 H71 120.000 no
H72 C7 C6 120.000 no
H71 C7 C6 120.000 no
H1 O1 C2 104.7(16) no
H2 O2 C3 109.3(17) no
H82 C8 H81 109.467 no
H82 C8 C9 108.568 no
H81 C8 C9 108.568 no
H82 C8 C1 108.568 no
H81 C8 C1 108.568 no
C9 C8 C1 113.06(14) yes
H91 C9 O3 108.674 no
H91 C9 C10 105.923 no
O3 C9 C10 111.39(15) yes
H91 C9 C8 106.720 no
O3 C9 C8 110.66(14) yes
C10 C9 C8 113.16(14) yes
H101 C10 O4 110.934 no
H101 C10 C11 109.112 no
O4 C10 C11 107.56(15) yes
H101 C10 C9 105.607 no
O4 C10 C9 110.94(14) yes
C11 C10 C9 112.70(16) yes
H101 C10 O4 110.934 no
H101 C10 C31 109.112 no
O4 C10 C31 107.56(15) yes
H101 C10 C9 105.607 no
O4 C10 C9 110.94(14) yes
C31 C10 C9 112.70(16) yes
H112 C11 H111 109.467 no
H112 C11 C12 107.554 no
H111 C11 C12 107.568 no
H112 C11 C10 107.560 no
H111 C11 C10 107.560 no
C12 C11 C10 117.0(4) yes
H122 C12 H121 109.470 no
H122 C12 C13 109.232 no
H121 C12 C13 109.225 no
H122 C12 C11 109.245 no
H121 C12 C11 109.223 no
C13 C12 C11 110.4(6) yes
H131 C13 C14 117.984 no
H131 C13 C12 117.987 no
C14 C13 C12 124.0(8) yes
H142 C14 H141 119.998 no
H142 C14 C13 119.994 no
H141 C14 C13 120.008 no
H312 C31 H311 109.466 no
H312 C31 C32 109.624 no
H311 C31 C32 109.604 no
H312 C31 C10 109.613 no
H311 C31 C10 109.613 no
C32 C31 C10 108.9(4) yes
H322 C32 H321 109.475 no
H322 C32 C33 106.816 no
H321 C32 C33 106.820 no
H322 C32 C31 106.809 no
H321 C32 C31 106.838 no
C33 C32 C31 119.8(8) yes
H331 C33 C34 115.810 no
H331 C33 C32 115.818 no
C34 C33 C32 128.4(9) yes
H342 C34 H341 119.999 no
H342 C34 C33 120.011 no
H341 C34 C33 119.989 no
H3 O3 C9 107.0(20) no
H4 O4 C10 98(2) no
H152 C15 H151 109.467 no
H152 C15 C22 108.445 no
H151 C15 C22 108.445 no
H152 C15 C16 108.445 no
H151 C15 C16 108.444 no
C22 C15 C16 113.54(14) yes
H161 C16 O5 111.294 no
H161 C16 C17 106.395 no
O5 C16 C17 109.97(14) yes
H161 C16 C15 108.410 no
O5 C16 C15 108.02(14) yes
C17 C16 C15 112.77(14) yes
H171 C17 O6 109.162 no
H171 C17 C18 107.157 no
O6 C17 C18 110.11(15) yes
H171 C17 C16 106.022 no
O6 C17 C16 111.16(14) yes
C18 C17 C16 113.01(14) yes
H182 C18 H181 109.467 no
H182 C18 C19 108.609 no
H181 C18 C19 108.609 no
H182 C18 C17 108.610 no
H181 C18 C17 108.610 no
C19 C18 C17 112.90(15) yes
H192 C19 H191 109.467 no
H192 C19 C20 108.587 no
H191 C19 C20 108.587 no
H192 C19 C18 108.586 no
H191 C19 C18 108.586 no
C20 C19 C18 112.99(17) yes
H201 C20 C21 117.391 no
H201 C20 C19 117.391 no
C21 C20 C19 125.2(3) yes
H212 C21 H211 120.000 no
H212 C21 C20 120.000 no
H211 C21 C20 120.000 no
H5 O5 C16 109.8(17) no
H6 O6 C17 107.9(15) no
H222 C22 H221 109.467 no
H222 C22 C23 108.533 no
H221 C22 C23 108.533 no
H222 C22 C15 108.533 no
H221 C22 C15 108.533 no
C23 C22 C15 113.20(14) yes
H231 C23 O7 108.907 no
H231 C23 C24 106.133 no
O7 C23 C24 110.86(14) yes
H231 C23 C22 105.825 no
O7 C23 C22 111.13(14) yes
C24 C23 C22 113.64(14) yes
H241 C24 O8 111.084 no
H241 C24 C25 110.039 no
O8 C24 C25 106.62(14) yes
H241 C24 C23 104.801 no
O8 C24 C23 111.68(14) yes
C25 C24 C23 112.70(16) yes
H241 C24 O8 111.084 no
H241 C24 C45 110.039 no
O8 C24 C45 106.62(14) yes
H241 C24 C23 104.801 no
O8 C24 C23 111.68(14) yes
C45 C24 C23 112.70(16) yes
H252 C25 H251 109.466 no
H252 C25 C26 107.417 no
H251 C25 C26 107.417 no
H252 C25 C24 107.417 no
H251 C25 C24 107.417 no
C26 C25 C24 117.5(4) yes
H262 C26 H261 109.467 no
H262 C26 C27 108.808 no
H261 C26 C27 108.807 no
H262 C26 C25 108.807 no
H261 C26 C25 108.808 no
C27 C26 C25 112.1(6) yes
H271 C27 C28 117.680 no
H271 C27 C26 117.682 no
C28 C27 C26 124.6(7) yes
H282 C28 H281 120.000 no
H282 C28 C27 120.000 no
H281 C28 C27 120.000 no
H452 C45 H451 109.466 no
H452 C45 C46 110.128 no
H451 C45 C46 110.127 no
H452 C45 C24 110.128 no
H451 C45 C24 110.127 no
C46 C45 C24 106.8(4) yes
H462 C46 H461 109.467 no
H462 C46 C47 107.100 no
H461 C46 C47 107.101 no
H462 C46 C45 107.099 no
H461 C46 C45 107.100 no
C47 C46 C45 118.8(7) yes
H471 C47 C48 117.664 no
H471 C47 C46 117.664 no
C48 C47 C46 124.7(8) yes
H482 C48 H481 119.999 no
H482 C48 C47 120.001 no
H481 C48 C47 120.000 no
H7 O7 C23 108.3(16) no
H8 O8 C24 109(2) no

loop_
_geom_bond_atom_site_label_1
_geom_bond_atom_site_label_2
_geom_bond_distance
_geom_bond_publ_flag
C1 H12 1.000 no
C1 H11 1.000 no
C1 C8 1.530(3) yes
C1 C2 1.524(2) yes
C2 H21 1.000 no
C2 O1 1.434(2) yes
C2 C3 1.526(2) yes
C3 H31 1.000 no
C3 O2 1.432(2) yes
C3 C4 1.521(3) yes
C4 H42 1.000 no
C4 H41 1.000 no
C4 C5 1.526(3) yes
C5 H52 1.000 no
C5 H51 1.000 no
C5 C6 1.491(3) yes
C6 H61 1.000 no
C6 C7 1.250(5) yes
C7 H72 1.000 no
C7 H71 1.000 no
O1 H1 0.89(3) no
O2 H2 0.84(3) no
C8 H82 1.000 no
C8 H81 1.000 no
C8 C9 1.527(2) yes
C9 H91 1.000 no
C9 O3 1.428(2) yes
C9 C10 1.529(3) yes
C10 H101 1.000 no
C10 O4 1.439(2) yes
C10 C11 1.523(3) yes
C10 H101 1.000 no
C10 O4 1.439(2) yes
C10 C31 1.523(3) yes
C11 H112 1.000 no
C11 H111 1.000 no
C11 C12 1.489(9) yes
C12 H122 1.000 no
C12 H121 1.000 no
C12 C13 1.504(9) yes
C13 H131 1.000 no
C13 C14 1.283(8) yes
C14 H142 1.000 no
C14 H141 1.000 no
C31 H312 1.000 no
C31 H311 1.000 no
C31 C32 1.574(12) yes
C32 H322 1.000 no
C32 H321 1.000 no
C32 C33 1.519(10) yes
C33 H331 1.000 no
C33 C34 1.245(12) yes
C34 H342 1.000 no
C34 H341 1.000 no
O3 H3 0.88(3) no
O4 H4 0.94(3) no
C15 H152 1.000 no
C15 H151 1.000 no
C15 C22 1.531(2) yes
C15 C16 1.524(2) yes
C16 H161 1.000 no
C16 O5 1.430(2) yes
C16 C17 1.532(2) yes
C17 H171 1.000 no
C17 O6 1.440(2) yes
C17 C18 1.526(3) yes
C18 H182 1.000 no
C18 H181 1.000 no
C18 C19 1.532(2) yes
C19 H192 1.000 no
C19 H191 1.000 no
C19 C20 1.495(3) yes
C20 H201 1.000 no
C20 C21 1.313(4) yes
C21 H212 1.000 no
C21 H211 1.000 no
O5 H5 0.92(3) no
O6 H6 0.91(2) no
C22 H222 1.000 no
C22 H221 1.000 no
C22 C23 1.525(2) yes
C23 H231 1.000 no
C23 O7 1.431(2) yes
C23 C24 1.533(2) yes
C24 H241 1.000 no
C24 O8 1.431(2) yes
C24 C25 1.523(3) yes
C24 H241 1.000 no
C24 O8 1.431(2) yes
C24 C45 1.523(3) yes
C25 H252 1.000 no
C25 H251 1.000 no
C25 C26 1.484(8) yes
C26 H262 1.000 no
C26 H261 1.000 no
C26 C27 1.498(8) yes
C27 H271 1.000 no
C27 C28 1.303(8) yes
C28 H282 1.000 no
C28 H281 1.000 no
C45 H452 1.000 no
C45 H451 1.000 no
C45 C46 1.575(12) yes
C46 H462 1.000 no
C46 H461 1.000 no
C46 C47 1.516(10) yes
C47 H471 1.000 no
C47 C48 1.297(11) yes
C48 H482 1.000 no
C48 H481 1.000 no
O7 H7 0.88(2) no
O8 H8 0.90(3) no

loop_
_geom_hbond_atom_site_label_D
_geom_hbond_atom_site_label_H
_geom_hbond_atom_site_label_A
_geom_hbond_site_symmetry_A
_geom_hbond_distance_DH
_geom_hbond_distance_HA
_geom_hbond_distance_DA
_geom_hbond_angle_DHA
_geom_hbond_publ_flag
O1 H1 O7 7_556 0.89(3) 1.84(3) 2.7254(17) 173(2) yes
O2 H2 O1 6_557 0.84(3) 1.93(3) 2.7425(19) 162(2) yes
O3 H3 O5 6_557 0.88(3) 1.77(3) 2.6349(17) 165(3) yes
O4 H4 O6 7_556 0.94(3) 1.88(3) 2.8183(18) 177(3) yes
O5 H5 O2 . 0.92(3) 1.73(3) 2.6452(17) 176(3) yes
O6 H6 O4 6_557 0.91(2) 2.01(3) 2.909(2) 169(2) yes
O7 H7 O8 6_557 0.88(2) 1.82(2) 2.7049(18) 176(2) yes
O8 H8 O3 . 0.90(3) 1.75(3) 2.6489(17) 175(3) yes
